data_4087700
loop_
_publ_author_name
'Low, Choon Heng'
'Nobbs, James D.'
'van Meurs, Martin'
'Stubbs, Ludger P.'
'Drent, Eite'
'Aitipamula, Srinivasulu'
'Pung, Michelle H. L.'

_publ_section_title
;
 Palladium Complexes with Bulky Diphosphine Ligands as Highly Selective
 Catalysts for the Synthesis of (Bio-) Adipic Acid from Pentenoic Acid
 Mixtures.
;
_journal_issue 17
_journal_name_full Organometallics
_journal_page_first 4281
_journal_paper_doi 10.1021/acs.organomet.5b00517
_journal_volume 34
_journal_year 2015
_chemical_absolute_configuration rm
_chemical_formula_moiety 'C38 H52 F6 O4 P2 Pd'
_chemical_formula_sum 'C38 H52 F6 O4 P2 Pd'
_chemical_formula_weight 855.13
_space_group_crystal_system monoclinic
_space_group_IT_number 4
_space_group_name_Hall 'P 2yb'
_space_group_name_H-M_alt 'P 1 21 1'
_atom_sites_solution_hydrogens geom
_audit_creation_date 2015-06-12
_audit_creation_method
;
Olex2 1.2
(compiled 2015.01.26 svn.r3150 for OlexSys, GUI svn.r4998)
;
_cell_angle_alpha 90
_cell_angle_beta 118.184(2)
_cell_angle_gamma 90
_cell_formula_units_Z 2
_cell_length_a 11.779(2)
_cell_length_b 15.373(2)
_cell_length_c 12.107(2)
_cell_measurement_reflns_used 6209
_cell_measurement_temperature 110.1500
_cell_measurement_theta_max 30.8900
_cell_measurement_theta_min 1.9615
_cell_volume 1932.4(5)
_computing_cell_refinement 'CrystalClear (Rigaku Inc., 2008)'
_computing_data_collection 'CrystalClear (Rigaku Inc., 2008)'
_computing_data_reduction 'CrystalClear (Rigaku Inc., 2008)'
_computing_molecular_graphics 'Olex2 (Dolomanov et al., 2009)'
_computing_publication_material 'Olex2 (Dolomanov et al., 2009)'
_computing_structure_refinement 'ShelXL (Sheldrick, 2008)'
_computing_structure_solution
;
????
;
_diffrn_ambient_temperature 110.1500
_diffrn_detector_area_resol_mean 28.5714
_diffrn_measured_fraction_theta_full 0.994
_diffrn_measured_fraction_theta_max 0.995
_diffrn_measurement_details
;
scan:
	Number of images: 300
	           Slice: -110.0000 - 40.0000
	     Image width: 0.5000
	        Exp time: 10.0000
	   Rotation axis: Omega
	           Omega: 0.0000
	           Kappa: 0.0000
	             Phi: 90.0000
	             XTD: 45.0077
	          2theta: -20.1681
scan:
	Number of images: 260
	           Slice: -110.0000 - 20.0000
	     Image width: 0.5000
	        Exp time: 10.0000
	   Rotation axis: Omega
	           Omega: 0.0000
	           Kappa: -70.0000
	             Phi: 0.0000
	             XTD: 45.0077
	          2theta: -20.1681
scan:
	Number of images: 104
	           Slice: -11.0000 - 41.0000
	     Image width: 0.5000
	        Exp time: 10.0000
	   Rotation axis: Omega
	           Omega: 0.0000
	           Kappa: 70.0000
	             Phi: 90.0000
	             XTD: 45.0077
	          2theta: -20.1681
;
_diffrn_measurement_device
;
Saturn70 (2x2 bin mode)
;
_diffrn_measurement_device_details
;
AFC12 (Right): Kappa 3 circle
;
_diffrn_measurement_device_type 'Bruker P4'
_diffrn_measurement_method dtprofit.ref
_diffrn_orient_matrix_type d*Trek
_diffrn_orient_matrix_UB_11 -0.0212
_diffrn_orient_matrix_UB_12 0.0832
_diffrn_orient_matrix_UB_13 -0.0436
_diffrn_orient_matrix_UB_21 -0.0163
_diffrn_orient_matrix_UB_22 -0.0324
_diffrn_orient_matrix_UB_23 -0.0540
_diffrn_orient_matrix_UB_31 -0.0876
_diffrn_orient_matrix_UB_32 0.0325
_diffrn_orient_matrix_UB_33 0.0069
_diffrn_radiation_detector CCD
_diffrn_radiation_monochromator 'Graphite Monochromator'
_diffrn_radiation_type MoK\a
_diffrn_radiation_wavelength 0.7107
_diffrn_reflns_av_R_equivalents 0.0214
_diffrn_reflns_av_unetI/netI 0.0407
_diffrn_reflns_Laue_measured_fraction_full 0.994
_diffrn_reflns_Laue_measured_fraction_max 0.995
_diffrn_reflns_limit_h_max 15
_diffrn_reflns_limit_h_min -15
_diffrn_reflns_limit_k_max 19
_diffrn_reflns_limit_k_min -20
_diffrn_reflns_limit_l_max 13
_diffrn_reflns_limit_l_min -16
_diffrn_reflns_number 14635
_diffrn_reflns_point_group_measured_fraction_full 0.964
_diffrn_reflns_point_group_measured_fraction_max 0.944
_diffrn_reflns_theta_full 25.241
_diffrn_reflns_theta_max 28.281
_diffrn_reflns_theta_min 1.988
_diffrn_source 'Sealed Tube'
_diffrn_source_current 40.0000
_diffrn_source_power 2.0000
_diffrn_source_voltage 50.0000
_exptl_absorpt_coefficient_mu 0.630
_exptl_absorpt_correction_T_max 0.7690
_exptl_absorpt_correction_T_min 0.7690
_exptl_absorpt_correction_type multi-scan
_exptl_absorpt_process_details 'R. H. Blessing, Acta Cryst. 1995 A51, 33-38'
_exptl_crystal_colour orange
_exptl_crystal_colour_primary orange
_exptl_crystal_density_diffrn 1.470
_exptl_crystal_description block
_exptl_crystal_F_000 884
_exptl_crystal_size_max 0.44
_exptl_crystal_size_mid 0.44
_exptl_crystal_size_min 0.44
_refine_diff_density_max 1.199
_refine_diff_density_min -0.743
_refine_diff_density_rms 0.073
_refine_ls_abs_structure_details
;
 Flack x determined using 3841 quotients [(I+)-(I-)]/[(I+)+(I-)]
 (Parsons and Flack (2004), Acta Cryst. A60, s61).
;
_refine_ls_abs_structure_Flack -0.016(10)
_refine_ls_extinction_method none
_refine_ls_goodness_of_fit_ref 1.073
_refine_ls_hydrogen_treatment constr
_refine_ls_matrix_type full
_refine_ls_number_parameters 472
_refine_ls_number_reflns 9073
_refine_ls_number_restraints 1
_refine_ls_restrained_S_all 1.072
_refine_ls_R_factor_all 0.0375
_refine_ls_R_factor_gt 0.0364
_refine_ls_shift/su_max 0.001
_refine_ls_shift/su_mean 0.000
_refine_ls_structure_factor_coef Fsqd
_refine_ls_weighting_details 'w=1/[\s^2^(Fo^2^)+(0.0249P)^2^+1.9791P] where P=(Fo^2^+2Fc^2^)/3'
_refine_ls_weighting_scheme calc
_refine_ls_wR_factor_gt 0.0791
_refine_ls_wR_factor_ref 0.0801
_reflns_Friedel_coverage 0.829
_reflns_Friedel_fraction_full 0.931
_reflns_Friedel_fraction_max 0.888
_reflns_number_gt 8822
_reflns_number_total 9073
_reflns_threshold_expression 'I > 2\s(I)'
_cod_data_source_file om5b00517_si_002.cif
_cod_data_source_block Pd(11)(CF3CO2)2
_cod_database_code 4087700
_shelxl_version_number 2013-4
_shelx_space_group_comment
;
The symmetry employed for this shelxl refinement is uniquely defined
by the following loop, which should always be used as a source of
symmetry information in preference to the above space-group names.
They are only intended as comments.
;
_shelx_estimated_absorpt_t_max 0.769
_shelx_estimated_absorpt_t_min 0.769
_diffrn_number_total 5816
_olex2_refinement_description
;
1. Fixed Uiso
 At 1.2 times of:
  All C(H) groups, All C(H,H) groups
 At 1.5 times of:
  All C(H,H,H) groups
2.a Ternary CH refined with riding coordinates:
 C1(H1), C14(H14), C19(H19), C25(H25)
2.b Secondary CH2 refined with riding coordinates:
 C28(H28A,H28B), C30(H30A,H30B)
2.c Aromatic/amide H refined with riding coordinates:
 C13(H13), C17(H17), C21(H21), C23(H23), C36(H36), C38(H38), C44(H44), C45(H45)
2.d Idealised Me refined as rotating group:
 C22(H22A,H22B,H22C), C24(H24A,H24B,H24C), C26(H26A,H26B,H26C), C29(H29A,H29B,
 H29C), C32(H32A,H32B,H32C), C33(H33A,H33B,H33C), C34(H34A,H34B,H34C), C35(H35A,
 H35B,H35C), C37(H37A,H37B,H37C), C40(H40A,H40B,H40C), C43(H43A,H43B,H43C),
 C50(H50A,H50B,H50C)
;
_olex2_submission_special_instructions 'No special instructions were received'

loop_
_space_group_symop_operation_xyz
'x, y, z'
'-x, y+1/2, -z'

loop_
_atom_site_label
_atom_site_type_symbol
_atom_site_fract_x
_atom_site_fract_y
_atom_site_fract_z
_atom_site_U_iso_or_equiv
_atom_site_adp_type
_atom_site_occupancy
_atom_site_site_symmetry_order
_atom_site_calc_flag
_atom_site_refinement_flags_posn
Pd1 Pd 0.58320(2) 0.58241(2) 0.27217(2) 0.01837(7) Uani 1 1 d .
P1 P 0.55213(10) 0.46267(7) 0.14783(10) 0.0184(2) Uani 1 1 d .
P2 P 0.39784(9) 0.59017(9) 0.29034(9) 0.0189(2) Uani 1 1 d .
F1 F 0.6645(4) 0.8727(2) 0.4265(4) 0.0647(13) Uani 1 1 d .
F2 F 0.7205(3) 0.9084(2) 0.2873(3) 0.0481(9) Uani 1 1 d .
F3 F 1.0778(3) 0.5732(5) 0.5758(4) 0.100(2) Uani 1 1 d .
F5 F 0.8434(3) 0.8275(2) 0.4414(3) 0.0415(8) Uani 1 1 d .
F8 F 1.0179(4) 0.6685(3) 0.4394(6) 0.0893(19) Uani 1 1 d .
F9 F 1.0282(4) 0.5396(4) 0.3918(6) 0.109(2) Uani 1 1 d .
O4 O 0.6288(3) 0.7562(2) 0.1754(3) 0.0288(7) Uani 1 1 d .
O2 O 0.6329(3) 0.7066(2) 0.3525(3) 0.0245(6) Uani 1 1 d .
O1 O 0.7775(2) 0.5815(3) 0.3126(2) 0.0246(5) Uani 1 1 d .
O3 O 0.8321(3) 0.5583(2) 0.5151(3) 0.0332(8) Uani 1 1 d .
C1 C 0.2216(4) 0.3076(3) 0.0339(4) 0.0207(8) Uani 1 1 d .
H1 H 0.2688 0.2618 0.0132 0.025 Uiso 1 1 calc R
C2 C 0.1695(4) 0.2734(3) 0.1187(4) 0.0202(8) Uani 1 1 d .
C13 C 0.1835(5) 0.1905(3) 0.1675(4) 0.0261(9) Uani 1 1 d .
H13 H 0.2272 0.1469 0.1464 0.031 Uiso 1 1 calc R
C14 C 0.2299(4) 0.4591(3) 0.1240(4) 0.0208(8) Uani 1 1 d .
H14 H 0.2220 0.5074 0.0655 0.025 Uiso 1 1 calc R
C15 C 0.1042(4) 0.3374(3) 0.1493(4) 0.0215(8) Uani 1 1 d .
C16 C 0.0361(4) 0.4037(3) -0.0553(4) 0.0225(8) Uani 1 1 d .
C17 C -0.1074(5) 0.4192(4) -0.2744(5) 0.0327(12) Uani 1 1 d .
H17 H -0.1807 0.4456 -0.3409 0.039 Uiso 1 1 calc R
C19 C 0.3121(4) 0.3859(3) 0.1085(4) 0.0204(8) Uani 1 1 d .
H19 H 0.3740 0.3643 0.1940 0.024 Uiso 1 1 calc R
C20 C 0.1083(4) 0.3430(3) -0.0816(4) 0.0224(8) Uani 1 1 d .
C21 C 0.1329(5) 0.1714(3) 0.2477(5) 0.0307(10) Uani 1 1 d .
H21 H 0.1398 0.1141 0.2796 0.037 Uiso 1 1 calc R
C22 C 0.5298(5) 0.6862(4) 0.5263(5) 0.0333(11) Uani 1 1 d .
H22A H 0.4808 0.7381 0.4825 0.050 Uiso 1 1 calc GR
H22B H 0.6104 0.6841 0.5213 0.050 Uiso 1 1 calc GR
H22C H 0.5492 0.6886 0.6144 0.050 Uiso 1 1 calc GR
C23 C 0.0576(4) 0.3190(3) 0.2327(5) 0.0275(9) Uani 1 1 d .
H23 H 0.0161 0.3629 0.2560 0.033 Uiso 1 1 calc R
C24 C 0.5950(5) 0.4188(3) -0.0580(5) 0.0298(10) Uani 1 1 d .
H24A H 0.5130 0.3880 -0.0868 0.045 Uiso 1 1 calc GR
H24B H 0.6663 0.3793 -0.0080 0.045 Uiso 1 1 calc GR
H24C H 0.6032 0.4392 -0.1306 0.045 Uiso 1 1 calc GR
C25 C 0.0920(4) 0.4231(3) 0.0834(4) 0.0228(8) Uani 1 1 d .
H25 H 0.0380 0.4657 0.1006 0.027 Uiso 1 1 calc R
C26 C 0.4993(5) 0.5653(3) -0.0597(5) 0.0343(12) Uani 1 1 d .
H26A H 0.4952 0.6122 -0.0069 0.051 Uiso 1 1 calc GR
H26B H 0.4146 0.5377 -0.1051 0.051 Uiso 1 1 calc GR
H26C H 0.5247 0.5893 -0.1198 0.051 Uiso 1 1 calc GR
C27 C 0.4498(4) 0.6046(3) 0.4648(4) 0.0251(10) Uani 1 1 d .
C28 C 0.2908(4) 0.4961(3) 0.2562(4) 0.0229(8) Uani 1 1 d .
H28A H 0.3402 0.4489 0.3150 0.027 Uiso 1 1 calc R
H28B H 0.2204 0.5126 0.2749 0.027 Uiso 1 1 calc R
C29 C 0.3327(5) 0.6037(3) 0.4886(5) 0.0329(12) Uani 1 1 d .
H29A H 0.3617 0.6108 0.5784 0.049 Uiso 1 1 calc GR
H29B H 0.2871 0.5482 0.4602 0.049 Uiso 1 1 calc GR
H29C H 0.2745 0.6515 0.4424 0.049 Uiso 1 1 calc GR
C30 C 0.3907(4) 0.4178(3) 0.0456(4) 0.0217(8) Uani 1 1 d .
H30A H 0.3398 0.4632 -0.0160 0.026 Uiso 1 1 calc R
H30B H 0.4006 0.3686 -0.0019 0.026 Uiso 1 1 calc R
C32 C 0.3273(5) 0.7698(3) 0.2541(5) 0.0307(10) Uani 1 1 d .
H32A H 0.2792 0.8159 0.1941 0.046 Uiso 1 1 calc GR
H32B H 0.4198 0.7783 0.2846 0.046 Uiso 1 1 calc GR
H32C H 0.3088 0.7721 0.3249 0.046 Uiso 1 1 calc GR
C33 C 0.5906(5) 0.2784(3) 0.1767(5) 0.0273(9) Uani 1 1 d .
H33A H 0.5850 0.2784 0.0933 0.041 Uiso 1 1 calc GR
H33B H 0.5043 0.2709 0.1685 0.041 Uiso 1 1 calc GR
H33C H 0.6461 0.2305 0.2264 0.041 Uiso 1 1 calc GR
C34 C 0.6464(5) 0.3676(3) 0.3692(4) 0.0261(9) Uani 1 1 d .
H34A H 0.6920 0.3165 0.4188 0.039 Uiso 1 1 calc GR
H34B H 0.5572 0.3670 0.3545 0.039 Uiso 1 1 calc GR
H34C H 0.6893 0.4206 0.4147 0.039 Uiso 1 1 calc GR
C35 C 0.7883(5) 0.3690(3) 0.2688(5) 0.0298(10) Uani 1 1 d .
H35A H 0.8254 0.4256 0.3053 0.045 Uiso 1 1 calc GR
H35B H 0.7921 0.3611 0.1903 0.045 Uiso 1 1 calc GR
H35C H 0.8373 0.3226 0.3276 0.045 Uiso 1 1 calc GR
C36 C -0.0366(5) 0.3585(3) -0.3014(5) 0.0326(11) Uani 1 1 d .
H36 H -0.0622 0.3430 -0.3859 0.039 Uiso 1 1 calc R
C37 C 0.1446(4) 0.6652(3) 0.1548(5) 0.0319(11) Uani 1 1 d .
H37A H 0.1373 0.6564 0.2314 0.048 Uiso 1 1 calc GR
H37B H 0.1128 0.6135 0.1015 0.048 Uiso 1 1 calc GR
H37C H 0.0932 0.7159 0.1094 0.048 Uiso 1 1 calc GR
C38 C 0.0720(4) 0.3204(3) -0.2045(4) 0.0277(9) Uani 1 1 d .
H38 H 0.1210 0.2792 -0.2226 0.033 Uiso 1 1 calc R
C39 C 0.5988(4) 0.4974(3) 0.0229(4) 0.0248(9) Uani 1 1 d .
C40 C 0.5353(5) 0.5253(4) 0.5314(5) 0.0328(11) Uani 1 1 d .
H40A H 0.5623 0.5283 0.6213 0.049 Uiso 1 1 calc GR
H40B H 0.6116 0.5258 0.5187 0.049 Uiso 1 1 calc GR
H40C H 0.4865 0.4717 0.4965 0.049 Uiso 1 1 calc GR
C41 C 0.8542(4) 0.5753(4) 0.4292(4) 0.0228(8) Uani 1 1 d .
C42 C 0.6531(4) 0.7610(3) 0.2852(5) 0.0252(9) Uani 1 1 d .
C43 C 0.2991(5) 0.6848(3) 0.0691(5) 0.0289(10) Uani 1 1 d .
H43A H 0.2788 0.6277 0.0283 0.043 Uiso 1 1 calc GR
H43B H 0.3874 0.7010 0.0898 0.043 Uiso 1 1 calc GR
H43C H 0.2390 0.7282 0.0123 0.043 Uiso 1 1 calc GR
C44 C 0.0722(5) 0.2359(4) 0.2814(5) 0.0317(12) Uani 1 1 d .
H44 H 0.0406 0.2227 0.3386 0.038 Uiso 1 1 calc R
C45 C -0.0722(4) 0.4418(3) -0.1511(5) 0.0280(10) Uani 1 1 d .
H45 H -0.1217 0.4826 -0.1330 0.034 Uiso 1 1 calc R
C46 C 0.6477(4) 0.3655(3) 0.2425(4) 0.0220(8) Uani 1 1 d .
C47 C 0.7204(5) 0.8439(3) 0.3605(5) 0.0322(10) Uani 1 1 d .
C48 C 0.2866(4) 0.6807(3) 0.1893(5) 0.0243(9) Uani 1 1 d .
C49 C 0.9959(4) 0.5887(5) 0.4590(4) 0.0337(10) Uani 1 1 d .
C50 C 0.7319(5) 0.5409(3) 0.0722(5) 0.0317(10) Uani 1 1 d .
H50A H 0.7527 0.5476 0.0032 0.048 Uiso 1 1 calc GR
H50B H 0.7974 0.5045 0.1378 0.048 Uiso 1 1 calc GR
H50C H 0.7303 0.5982 0.1068 0.048 Uiso 1 1 calc GR

loop_
_atom_site_aniso_label
_atom_site_aniso_U_11
_atom_site_aniso_U_22
_atom_site_aniso_U_33
_atom_site_aniso_U_23
_atom_site_aniso_U_13
_atom_site_aniso_U_12
Pd1 0.01668(12) 0.01674(12) 0.02292(13) -0.00090(14) 0.01037(10) -0.00031(13)
P1 0.0182(5) 0.0160(5) 0.0231(5) -0.0010(4) 0.0115(4) -0.0004(4)
P2 0.0156(4) 0.0196(5) 0.0227(4) -0.0015(5) 0.0099(3) 0.0005(5)
F1 0.078(3) 0.042(2) 0.107(3) -0.040(2) 0.070(3) -0.0236(19)
F2 0.052(2) 0.0241(15) 0.053(2) 0.0065(14) 0.0122(17) -0.0103(14)
F3 0.0247(16) 0.176(6) 0.072(3) 0.058(4) 0.0006(17) 0.004(3)
F5 0.0378(17) 0.0389(17) 0.0349(16) -0.0031(13) 0.0065(14) -0.0126(14)
F8 0.036(2) 0.052(3) 0.173(6) 0.030(3) 0.044(3) -0.0096(19)
F9 0.040(2) 0.135(5) 0.168(5) -0.101(4) 0.063(3) -0.032(3)
O4 0.0303(17) 0.0241(16) 0.0320(17) 0.0013(14) 0.0149(15) -0.0028(13)
O2 0.0275(16) 0.0181(14) 0.0311(17) -0.0055(12) 0.0166(14) -0.0040(12)
O1 0.0153(11) 0.0286(13) 0.0310(13) -0.004(2) 0.0119(10) -0.0011(17)
O3 0.0325(18) 0.038(2) 0.0300(17) 0.0003(13) 0.0151(15) -0.0043(14)
C1 0.0195(19) 0.0207(19) 0.022(2) 0.0004(16) 0.0098(17) -0.0005(15)
C2 0.0173(18) 0.0221(19) 0.0184(18) -0.0015(15) 0.0061(15) -0.0033(15)
C13 0.028(2) 0.022(2) 0.027(2) -0.0008(17) 0.0127(19) -0.0018(17)
C14 0.0198(19) 0.0189(19) 0.023(2) -0.0003(16) 0.0094(17) -0.0001(16)
C15 0.0165(19) 0.0202(19) 0.027(2) -0.0012(16) 0.0092(17) -0.0027(15)
C16 0.0171(19) 0.0189(19) 0.028(2) 0.0022(16) 0.0080(17) -0.0014(15)
C17 0.022(2) 0.037(3) 0.029(3) 0.010(2) 0.0033(19) -0.002(2)
C19 0.0178(19) 0.0208(19) 0.022(2) 0.0013(15) 0.0089(16) 0.0007(15)
C20 0.019(2) 0.0212(19) 0.027(2) 0.0020(16) 0.0110(17) -0.0038(16)
C21 0.040(3) 0.023(2) 0.030(2) 0.0029(18) 0.018(2) -0.002(2)
C22 0.034(3) 0.040(3) 0.027(2) -0.010(2) 0.015(2) -0.011(2)
C23 0.023(2) 0.029(2) 0.032(2) -0.0057(19) 0.0144(19) -0.0039(18)
C24 0.038(3) 0.027(2) 0.031(2) -0.0053(19) 0.021(2) -0.005(2)
C25 0.019(2) 0.0206(19) 0.028(2) 0.0002(17) 0.0104(17) 0.0013(16)
C26 0.039(3) 0.034(3) 0.036(2) 0.010(2) 0.023(2) 0.008(2)
C27 0.0216(19) 0.032(3) 0.024(2) -0.0048(16) 0.0132(17) -0.0035(16)
C28 0.0183(19) 0.023(2) 0.028(2) -0.0025(17) 0.0114(17) -0.0048(16)
C29 0.027(2) 0.045(3) 0.032(2) -0.009(2) 0.0183(19) -0.0034(19)
C30 0.021(2) 0.0207(19) 0.024(2) -0.0023(16) 0.0109(17) -0.0030(16)
C32 0.031(2) 0.022(2) 0.040(3) -0.0034(19) 0.017(2) 0.0049(19)
C33 0.029(2) 0.018(2) 0.036(2) -0.0001(18) 0.016(2) -0.0008(17)
C34 0.027(2) 0.024(2) 0.025(2) 0.0034(17) 0.0098(18) 0.0004(17)
C35 0.023(2) 0.024(2) 0.043(3) -0.001(2) 0.016(2) 0.0013(17)
C36 0.029(2) 0.040(3) 0.025(2) 0.006(2) 0.010(2) -0.005(2)
C37 0.018(2) 0.027(2) 0.045(3) 0.000(2) 0.011(2) 0.0070(18)
C38 0.023(2) 0.030(2) 0.029(2) 0.0017(18) 0.0117(19) -0.0059(18)
C39 0.028(2) 0.024(2) 0.027(2) -0.0023(17) 0.0165(19) -0.0005(18)
C40 0.030(3) 0.041(3) 0.025(2) 0.006(2) 0.011(2) 0.005(2)
C41 0.0191(16) 0.019(2) 0.0282(18) -0.002(2) 0.0097(14) 0.0007(19)
C42 0.022(2) 0.019(2) 0.034(2) -0.0004(18) 0.0130(19) -0.0003(17)
C43 0.028(2) 0.023(2) 0.033(2) 0.0055(18) 0.013(2) 0.0047(18)
C44 0.037(3) 0.031(3) 0.032(3) 0.001(2) 0.020(2) -0.006(2)
C45 0.021(2) 0.026(2) 0.032(2) 0.0031(18) 0.0083(18) -0.0002(17)
C46 0.019(2) 0.0175(19) 0.030(2) 0.0032(17) 0.0119(18) 0.0023(15)
C47 0.031(3) 0.024(2) 0.042(3) -0.003(2) 0.018(2) -0.0060(19)
C48 0.020(2) 0.024(2) 0.030(2) 0.0007(18) 0.0118(19) 0.0052(17)
C49 0.0179(17) 0.036(3) 0.041(2) 0.001(3) 0.0090(17) 0.000(2)
C50 0.033(3) 0.038(3) 0.033(2) -0.002(2) 0.023(2) -0.009(2)

loop_
_atom_type_symbol
_atom_type_description
_atom_type_scat_dispersion_real
_atom_type_scat_dispersion_imag
_atom_type_scat_source
C C 0.0033 0.0016 'International Tables Vol C Tables 4.2.6.8 and 6.1.1.4'
H H 0.0000 0.0000 'International Tables Vol C Tables 4.2.6.8 and 6.1.1.4'
O O 0.0106 0.0060 'International Tables Vol C Tables 4.2.6.8 and 6.1.1.4'
F F 0.0171 0.0103 'International Tables Vol C Tables 4.2.6.8 and 6.1.1.4'
P P 0.1023 0.0942 'International Tables Vol C Tables 4.2.6.8 and 6.1.1.4'
Pd Pd -0.9988 1.0072 'International Tables Vol C Tables 4.2.6.8 and 6.1.1.4'

loop_
_geom_angle_atom_site_label_1
_geom_angle_atom_site_label_2
_geom_angle_atom_site_label_3
_geom_angle
P1 Pd1 P2 103.89(4)
O2 Pd1 P1 163.27(9)
O2 Pd1 P2 88.75(9)
O2 Pd1 O1 82.13(15)
O1 Pd1 P1 88.07(11)
O1 Pd1 P2 163.11(8)
C30 P1 Pd1 122.30(14)
C30 P1 C39 99.4(2)
C30 P1 C46 103.9(2)
C39 P1 Pd1 106.16(14)
C46 P1 Pd1 111.75(15)
C46 P1 C39 112.8(2)
C27 P2 Pd1 106.78(14)
C28 P2 Pd1 121.39(16)
C28 P2 C27 99.6(2)
C28 P2 C48 103.9(2)
C48 P2 Pd1 111.87(15)
C48 P2 C27 112.8(2)
C42 O2 Pd1 113.5(3)
C41 O1 Pd1 112.6(2)
C2 C1 H1 112.0
C2 C1 C19 104.9(3)
C19 C1 H1 112.0
C20 C1 H1 112.0
C20 C1 C2 106.8(3)
C20 C1 C19 108.6(3)
C13 C2 C1 127.2(4)
C13 C2 C15 120.2(4)
C15 C2 C1 112.6(4)
C2 C13 H13 120.3
C2 C13 C21 119.3(4)
C21 C13 H13 120.3
C19 C14 H14 107.9
C19 C14 C25 108.8(3)
C25 C14 H14 107.9
C28 C14 H14 107.9
C28 C14 C19 112.8(4)
C28 C14 C25 111.6(3)
C2 C15 C25 113.5(4)
C23 C15 C2 120.4(4)
C23 C15 C25 126.1(4)
C20 C16 C25 113.1(4)
C45 C16 C20 120.7(4)
C45 C16 C25 126.2(4)
C36 C17 H17 119.6
C36 C17 C45 120.9(5)
C45 C17 H17 119.6
C1 C19 H19 107.8
C14 C19 C1 109.3(3)
C14 C19 H19 107.8
C30 C19 C1 111.4(3)
C30 C19 C14 112.7(3)
C30 C19 H19 107.8
C16 C20 C1 113.4(4)
C38 C20 C1 126.6(4)
C38 C20 C16 120.0(4)
C13 C21 H21 119.9
C13 C21 C44 120.2(5)
C44 C21 H21 119.9
H22A C22 H22B 109.5
H22A C22 H22C 109.5
H22B C22 H22C 109.5
C27 C22 H22A 109.5
C27 C22 H22B 109.5
C27 C22 H22C 109.5
C15 C23 H23 120.5
C44 C23 C15 119.0(5)
C44 C23 H23 120.5
H24A C24 H24B 109.5
H24A C24 H24C 109.5
H24B C24 H24C 109.5
C39 C24 H24A 109.5
C39 C24 H24B 109.5
C39 C24 H24C 109.5
C14 C25 H25 111.9
C15 C25 C14 108.5(3)
C15 C25 C16 107.2(4)
C15 C25 H25 111.9
C16 C25 C14 105.2(3)
C16 C25 H25 111.9
H26A C26 H26B 109.5
H26A C26 H26C 109.5
H26B C26 H26C 109.5
C39 C26 H26A 109.5
C39 C26 H26B 109.5
C39 C26 H26C 109.5
C22 C27 P2 115.7(3)
C22 C27 C29 108.4(4)
C22 C27 C40 107.0(4)
C29 C27 P2 111.0(3)
C29 C27 C40 108.5(4)
C40 C27 P2 105.9(3)
P2 C28 H28A 107.9
P2 C28 H28B 107.9
C14 C28 P2 117.7(3)
C14 C28 H28A 107.9
C14 C28 H28B 107.9
H28A C28 H28B 107.2
C27 C29 H29A 109.5
C27 C29 H29B 109.5
C27 C29 H29C 109.5
H29A C29 H29B 109.5
H29A C29 H29C 109.5
H29B C29 H29C 109.5
P1 C30 H30A 107.9
P1 C30 H30B 107.9
C19 C30 P1 117.4(3)
C19 C30 H30A 107.9
C19 C30 H30B 107.9
H30A C30 H30B 107.2
H32A C32 H32B 109.5
H32A C32 H32C 109.5
H32B C32 H32C 109.5
C48 C32 H32A 109.5
C48 C32 H32B 109.5
C48 C32 H32C 109.5
H33A C33 H33B 109.5
H33A C33 H33C 109.5
H33B C33 H33C 109.5
C46 C33 H33A 109.5
C46 C33 H33B 109.5
C46 C33 H33C 109.5
H34A C34 H34B 109.5
H34A C34 H34C 109.5
H34B C34 H34C 109.5
C46 C34 H34A 109.5
C46 C34 H34B 109.5
C46 C34 H34C 109.5
H35A C35 H35B 109.5
H35A C35 H35C 109.5
H35B C35 H35C 109.5
C46 C35 H35A 109.5
C46 C35 H35B 109.5
C46 C35 H35C 109.5
C17 C36 H36 120.0
C17 C36 C38 119.9(5)
C38 C36 H36 120.0
H37A C37 H37B 109.5
H37A C37 H37C 109.5
H37B C37 H37C 109.5
C48 C37 H37A 109.5
C48 C37 H37B 109.5
C48 C37 H37C 109.5
C20 C38 C36 119.7(5)
C20 C38 H38 120.2
C36 C38 H38 120.2
C24 C39 P1 110.5(3)
C26 C39 P1 106.8(3)
C26 C39 C24 109.5(4)
C26 C39 C50 106.3(4)
C50 C39 P1 115.8(3)
C50 C39 C24 107.7(4)
C27 C40 H40A 109.5
C27 C40 H40B 109.5
C27 C40 H40C 109.5
H40A C40 H40B 109.5
H40A C40 H40C 109.5
H40B C40 H40C 109.5
O1 C41 C49 111.8(4)
O3 C41 O1 129.8(4)
O3 C41 C49 118.3(4)
O4 C42 O2 129.9(4)
O4 C42 C47 118.8(4)
O2 C42 C47 111.4(4)
H43A C43 H43B 109.5
H43A C43 H43C 109.5
H43B C43 H43C 109.5
C48 C43 H43A 109.5
C48 C43 H43B 109.5
C48 C43 H43C 109.5
C21 C44 H44 119.6
C23 C44 C21 120.7(5)
C23 C44 H44 119.6
C16 C45 C17 118.8(5)
C16 C45 H45 120.6
C17 C45 H45 120.6
C33 C46 P1 112.5(3)
C33 C46 C34 109.0(4)
C34 C46 P1 107.6(3)
C35 C46 P1 111.9(3)
C35 C46 C33 107.7(4)
C35 C46 C34 108.0(4)
F1 C47 F2 108.0(4)
F1 C47 F5 107.2(5)
F1 C47 C42 111.5(4)
F2 C47 F5 106.7(4)
F2 C47 C42 112.5(4)
F5 C47 C42 110.7(4)
C32 C48 P2 111.7(3)
C32 C48 C37 108.3(4)
C37 C48 P2 113.0(3)
C43 C48 P2 107.1(3)
C43 C48 C32 107.6(4)
C43 C48 C37 109.1(4)
F3 C49 C41 113.1(4)
F8 C49 F3 105.1(6)
F8 C49 C41 111.7(5)
F9 C49 F3 106.9(6)
F9 C49 F8 107.1(6)
F9 C49 C41 112.4(5)
C39 C50 H50A 109.5
C39 C50 H50B 109.5
C39 C50 H50C 109.5
H50A C50 H50B 109.5
H50A C50 H50C 109.5
H50B C50 H50C 109.5

loop_
_geom_bond_atom_site_label_1
_geom_bond_atom_site_label_2
_geom_bond_distance
Pd1 P1 2.2953(11)
Pd1 P2 2.2986(10)
Pd1 O2 2.096(3)
Pd1 O1 2.103(2)
P1 C30 1.844(4)
P1 C39 1.912(5)
P1 C46 1.896(4)
P2 C27 1.914(4)
P2 C28 1.833(4)
P2 C48 1.907(5)
F1 C47 1.328(6)
F2 C47 1.331(6)
F3 C49 1.303(6)
F5 C47 1.334(6)
F8 C49 1.300(8)
F9 C49 1.292(7)
O4 C42 1.224(6)
O2 C42 1.266(6)
O1 C41 1.270(5)
O3 C41 1.214(5)
C1 H1 1.0000
C1 C2 1.517(6)
C1 C19 1.577(6)
C1 C20 1.506(6)
C2 C13 1.382(6)
C2 C15 1.402(6)
C13 H13 0.9500
C13 C21 1.390(7)
C14 H14 1.0000
C14 C19 1.554(6)
C14 C25 1.559(6)
C14 C28 1.522(6)
C15 C23 1.387(6)
C15 C25 1.512(6)
C16 C20 1.398(6)
C16 C25 1.516(6)
C16 C45 1.385(6)
C17 H17 0.9500
C17 C36 1.390(8)
C17 C45 1.391(7)
C19 H19 1.0000
C19 C30 1.530(6)
C20 C38 1.384(6)
C21 H21 0.9500
C21 C44 1.391(8)
C22 H22A 0.9800
C22 H22B 0.9800
C22 H22C 0.9800
C22 C27 1.534(6)
C23 H23 0.9500
C23 C44 1.384(8)
C24 H24A 0.9800
C24 H24B 0.9800
C24 H24C 0.9800
C24 C39 1.543(6)
C25 H25 1.0000
C26 H26A 0.9800
C26 H26B 0.9800
C26 H26C 0.9800
C26 C39 1.534(6)
C27 C29 1.537(6)
C27 C40 1.544(7)
C28 H28A 0.9900
C28 H28B 0.9900
C29 H29A 0.9800
C29 H29B 0.9800
C29 H29C 0.9800
C30 H30A 0.9900
C30 H30B 0.9900
C32 H32A 0.9800
C32 H32B 0.9800
C32 H32C 0.9800
C32 C48 1.538(6)
C33 H33A 0.9800
C33 H33B 0.9800
C33 H33C 0.9800
C33 C46 1.540(6)
C34 H34A 0.9800
C34 H34B 0.9800
C34 H34C 0.9800
C34 C46 1.542(6)
C35 H35A 0.9800
C35 H35B 0.9800
C35 H35C 0.9800
C35 C46 1.533(6)
C36 H36 0.9500
C36 C38 1.392(7)
C37 H37A 0.9800
C37 H37B 0.9800
C37 H37C 0.9800
C37 C48 1.539(6)
C38 H38 0.9500
C39 C50 1.542(6)
C40 H40A 0.9800
C40 H40B 0.9800
C40 H40C 0.9800
C41 C49 1.546(5)
C42 C47 1.549(6)
C43 H43A 0.9800
C43 H43B 0.9800
C43 H43C 0.9800
C43 C48 1.532(7)
C44 H44 0.9500
C45 H45 0.9500
C50 H50A 0.9800
C50 H50B 0.9800
C50 H50C 0.9800

loop_
_geom_torsion_atom_site_label_1
_geom_torsion_atom_site_label_2
_geom_torsion_atom_site_label_3
_geom_torsion_atom_site_label_4
_geom_torsion
Pd1 P1 C30 C19 -60.6(4)
Pd1 P1 C46 C33 157.0(3)
Pd1 P1 C46 C34 36.8(3)
Pd1 P1 C46 C35 -81.7(3)
Pd1 P2 C28 C14 -61.1(4)
Pd1 O2 C42 O4 12.9(6)
Pd1 O2 C42 C47 -166.3(3)
Pd1 O1 C41 O3 11.2(8)
Pd1 O1 C41 C49 -171.4(4)
O4 C42 C47 F1 134.3(5)
O4 C42 C47 F2 12.8(7)
O4 C42 C47 F5 -106.4(5)
O2 C42 C47 F1 -46.4(6)
O2 C42 C47 F2 -167.9(4)
O2 C42 C47 F5 72.9(5)
O1 C41 C49 F3 -172.9(7)
O1 C41 C49 F8 68.7(7)
O1 C41 C49 F9 -51.7(8)
O3 C41 C49 F3 4.9(9)
O3 C41 C49 F8 -113.5(6)
O3 C41 C49 F9 126.1(6)
C1 C2 C13 C21 177.7(4)
C1 C2 C15 C23 -175.8(4)
C1 C2 C15 C25 4.4(5)
C1 C19 C30 P1 -148.5(3)
C1 C20 C38 C36 179.3(4)
C2 C1 C19 C14 -64.7(4)
C2 C1 C19 C30 170.2(3)
C2 C1 C20 C16 53.5(5)
C2 C1 C20 C38 -125.8(5)
C2 C13 C21 C44 -1.9(7)
C2 C15 C23 C44 -2.4(7)
C2 C15 C25 C14 -61.5(5)
C2 C15 C25 C16 51.6(5)
C13 C2 C15 C23 2.6(6)
C13 C2 C15 C25 -177.2(4)
C13 C21 C44 C23 2.1(8)
C14 C19 C30 P1 88.2(4)
C15 C2 C13 C21 -0.4(7)
C15 C23 C44 C21 0.0(8)
C16 C20 C38 C36 0.0(7)
C17 C36 C38 C20 0.4(7)
C19 C1 C2 C13 -120.6(5)
C19 C1 C2 C15 57.6(4)
C19 C1 C20 C16 -59.1(5)
C19 C1 C20 C38 121.5(5)
C19 C14 C25 C15 49.8(4)
C19 C14 C25 C16 -64.6(4)
C19 C14 C28 P2 91.2(4)
C20 C1 C2 C13 124.2(5)
C20 C1 C2 C15 -57.6(5)
C20 C1 C19 C14 49.3(4)
C20 C1 C19 C30 -75.9(4)
C20 C16 C25 C14 59.6(5)
C20 C16 C25 C15 -55.8(5)
C20 C16 C45 C17 -0.6(7)
C23 C15 C25 C14 118.7(5)
C23 C15 C25 C16 -128.2(5)
C25 C14 C19 C1 10.6(5)
C25 C14 C19 C30 135.0(4)
C25 C14 C28 P2 -146.1(3)
C25 C15 C23 C44 177.4(4)
C25 C16 C20 C1 2.6(5)
C25 C16 C20 C38 -178.0(4)
C25 C16 C45 C17 177.2(4)
C27 P2 C28 C14 -177.7(3)
C28 C14 C19 C1 134.9(4)
C28 C14 C19 C30 -100.7(4)
C28 C14 C25 C15 -75.2(4)
C28 C14 C25 C16 170.4(4)
C30 P1 C46 C33 23.2(4)
C30 P1 C46 C34 -96.9(3)
C30 P1 C46 C35 144.6(3)
C36 C17 C45 C16 1.0(8)
C39 P1 C30 C19 -176.7(3)
C39 P1 C46 C33 -83.5(4)
C39 P1 C46 C34 156.4(3)
C39 P1 C46 C35 37.8(4)
C45 C16 C20 C1 -179.3(4)
C45 C16 C20 C38 0.1(6)
C45 C16 C25 C14 -118.3(5)
C45 C16 C25 C15 126.3(5)
C45 C17 C36 C38 -0.9(8)
C46 P1 C30 C19 66.8(4)
C48 P2 C28 C14 65.8(4)
